data_2240234
loop_
_publ_author_name
'Matsumoto, Kouzou'
'Kannami, Masaki'
'Fuyuhiro, Akira'
'Oda, Masaji'

_publ_section_title
;
 Crystal structure of a second polymorph of tetrakis(pyridin-2-yl)methane
;
_journal_coeditor_code PK2537
_journal_issue 12
_journal_name_full 'Acta Crystallographica Section E'
_journal_page_first o1277
_journal_page_last o1278
_journal_paper_doi 10.1107/S1600536814025057
_journal_volume 70
_journal_year 2014
_chemical_formula_iupac 'C21 H16 N4'
_chemical_formula_moiety 'C21 H16 N4'
_chemical_formula_sum 'C21 H16 N4'
_chemical_formula_weight 324.38
_chemical_melting_point 259
_chemical_name_common Tetrakis(pyridin-2-yl)methane
_chemical_name_systematic
;
Tetrakis(pyridin-2-yl)methane
;
_space_group_crystal_system tetragonal
_space_group_IT_number 114
_space_group_name_Hall 'P -4 2n'
_space_group_name_H-M_alt 'P -4 21 c'
_symmetry_space_group_name_Hall 'P -4 2n'
_symmetry_space_group_name_H-M 'P -4 21 c'
_atom_sites_solution_hydrogens geom
_atom_sites_solution_primary direct
_atom_sites_solution_secondary difmap
_audit_creation_method SHELXL-2014/7
_cell_angle_alpha 90
_cell_angle_beta 90
_cell_angle_gamma 90
_cell_formula_units_Z 2
_cell_length_a 10.600(10)
_cell_length_b 10.600(10)
_cell_length_c 7.030(10)
_cell_measurement_reflns_used 6223
_cell_measurement_temperature 200(2)
_cell_measurement_theta_max 27.5
_cell_measurement_theta_min 3.5
_cell_volume 789.9(15)
_computing_cell_refinement
;
PROCESS-AUTO (Rigaku, 1998)
;
_computing_data_collection
;
PROCESS-AUTO (Rigaku, 1998)
;
_computing_data_reduction
;
PROCESS-AUTO (Rigaku, 1998)
;
_computing_molecular_graphics
;
<i>Yadokari-XG 2009</i> (Wakita, 2001; Kabuto <i>et al.</i>,
2009) and
<i>ORTEP-3 for Windows</i> (Farrugia, 2012)
;
_computing_publication_material
;
<i>Yadokari-XG 2009</i> (Wakita, 2001; Kabuto <i>et al.</i>,
2009) and
<i>publCIF</i> (Westrip, 2010)
;
_computing_structure_refinement
;
SHELXL2014 (Sheldrick, 2008)
;
_computing_structure_solution
;
SIR2014 (Burla <i>et al.</i>,  2012, 2014)
;
_diffrn_ambient_temperature 200(2)
_diffrn_detector_area_resol_mean 10.00
_diffrn_measured_fraction_theta_full 0.998
_diffrn_measured_fraction_theta_max 0.998
_diffrn_measurement_device_type 'Rigaku R-AXIS RAPID imaging plate'
_diffrn_measurement_method \w
_diffrn_radiation_type MoK\a
_diffrn_radiation_wavelength 0.71075
_diffrn_reflns_av_R_equivalents 0.0457
_diffrn_reflns_limit_h_max 13
_diffrn_reflns_limit_h_min -10
_diffrn_reflns_limit_k_max 13
_diffrn_reflns_limit_k_min -12
_diffrn_reflns_limit_l_max 9
_diffrn_reflns_limit_l_min -9
_diffrn_reflns_number 7257
_diffrn_reflns_theta_full 25.242
_diffrn_reflns_theta_max 27.461
_diffrn_reflns_theta_min 3.476
_exptl_absorpt_coefficient_mu 0.084
_exptl_absorpt_correction_type none
_exptl_crystal_colour colourless
_exptl_crystal_density_diffrn 1.364
_exptl_crystal_density_method 'not measured'
_exptl_crystal_description prism
_exptl_crystal_F_000 340
_exptl_crystal_size_max 0.5
_exptl_crystal_size_mid 0.5
_exptl_crystal_size_min 0.4
_refine_diff_density_max 0.144
_refine_diff_density_min -0.236
_refine_ls_extinction_method none
_refine_ls_goodness_of_fit_ref 1.07
_refine_ls_hydrogen_treatment constr
_refine_ls_matrix_type full
_refine_ls_number_parameters 57
_refine_ls_number_reflns 904
_refine_ls_number_restraints 0
_refine_ls_restrained_S_all 1.07
_refine_ls_R_factor_all 0.037
_refine_ls_R_factor_gt 0.036
_refine_ls_shift/su_max 0.000
_refine_ls_shift/su_mean 0.000
_refine_ls_structure_factor_coef Fsqd
_refine_ls_weighting_details 'w=1/[\s^2^(Fo^2^)+(0.0438P)^2^+0.1368P] where P=(Fo^2^+2Fc^2^)/3'
_refine_ls_weighting_scheme calc
_refine_ls_wR_factor_gt 0.089
_refine_ls_wR_factor_ref 0.090
_reflns_number_gt 858
_reflns_number_total 904
_reflns_threshold_expression I>2\s(I)
_cod_data_source_file pk2537sup1.cif
_cod_data_source_block I
_cod_original_cell_volume 790(2)
_cod_database_code 2240234
_cod_database_fobs_code 2240234
_shelx_space_group_comment
;
The symmetry employed for this shelxl refinement is uniquely defined
by the following loop, which should always be used as a source of
symmetry information in preference to the above space-group names.
They are only intended as comments.
;
_shelx_estimated_absorpt_t_min 0.959
_shelx_estimated_absorpt_t_max 0.967

loop_
_space_group_symop_operation_xyz
'x, y, z'
'-x, -y, z'
'x+1/2, -y+1/2, -z+1/2'
'-x+1/2, y+1/2, -z+1/2'
'y+1/2, x+1/2, z+1/2'
'-y+1/2, -x+1/2, z+1/2'
'-y, x, -z'
'y, -x, -z'

loop_
_atom_site_type_symbol
_atom_site_label
_atom_site_fract_x
_atom_site_fract_y
_atom_site_fract_z
_atom_site_U_iso_or_equiv
_atom_site_adp_type
_atom_site_calc_flag
_atom_site_occupancy
C C1 0.0000 0.0000 0.5000 0.0209(6) Uani d 1
C C2 -0.02294(14) 0.11449(14) 0.3685(2) 0.0224(4) Uani d 1
C C3 -0.11972(16) 0.10889(16) 0.2328(3) 0.0290(4) Uani d 1
H H1 -0.1706 0.0355 0.2218 0.035 Uiso calc 1
C C4 -0.14016(17) 0.21120(17) 0.1155(3) 0.0340(4) Uani d 1
H H2 -0.2061 0.2101 0.0241 0.041 Uiso calc 1
C C5 -0.06207(18) 0.31595(17) 0.1342(3) 0.0337(4) Uani d 1
H H3 -0.0741 0.3884 0.0567 0.040 Uiso calc 1
C C6 0.03280(17) 0.31239(17) 0.2670(3) 0.0345(5) Uani d 1
H H4 0.0873 0.3833 0.2765 0.041 Uiso calc 1
N N1 0.05294(13) 0.21395(13) 0.3845(2) 0.0283(4) Uani d 1

loop_
_atom_site_aniso_label
_atom_site_aniso_U_11
_atom_site_aniso_U_22
_atom_site_aniso_U_33
_atom_site_aniso_U_12
_atom_site_aniso_U_13
_atom_site_aniso_U_23
C1 0.0205(9) 0.0205(9) 0.0216(14) 0.000 0.000 0.000
C2 0.0216(7) 0.0233(7) 0.0222(7) 0.0020(5) 0.0033(6) 0.0006(7)
C3 0.0279(8) 0.0315(8) 0.0275(8) -0.0007(6) -0.0028(7) 0.0007(7)
C4 0.0310(9) 0.0430(10) 0.0280(8) 0.0076(7) -0.0026(8) 0.0038(8)
C5 0.0393(9) 0.0316(9) 0.0302(9) 0.0077(7) 0.0046(8) 0.0093(8)
C6 0.0382(10) 0.0268(9) 0.0386(10) -0.0028(7) 0.0025(8) 0.0075(7)
N1 0.0294(7) 0.0257(7) 0.0299(7) -0.0022(5) -0.0014(6) 0.0039(6)

loop_
_atom_type_symbol
_atom_type_description
_atom_type_scat_dispersion_real
_atom_type_scat_dispersion_imag
_atom_type_scat_source
C C 0.0033 0.0016 'International Tables Vol C Tables 4.2.6.8 and 6.1.1.4'
H H 0.0000 0.0000 'International Tables Vol C Tables 4.2.6.8 and 6.1.1.4'
N N 0.0061 0.0033 'International Tables Vol C Tables 4.2.6.8 and 6.1.1.4'

loop_
_geom_angle_atom_site_label_1
_geom_angle_atom_site_label_2
_geom_angle_atom_site_label_3
_geom_angle_site_symmetry_1
_geom_angle_site_symmetry_3
_geom_angle
C2 C1 C2 8_556 2 111.01(8)
C2 C1 C2 8_556 7_556 106.43(16)
C2 C1 C2 2 7_556 111.01(8)
C2 C1 C2 8_556 . 111.01(8)
C2 C1 C2 2 . 106.43(16)
C2 C1 C2 7_556 . 111.01(8)
N1 C2 C3 . . 122.22(15)
N1 C2 C1 . . 118.44(13)
C3 C2 C1 . . 119.30(14)
C4 C3 C2 . . 119.26(17)
C4 C3 H1 . . 120.4
C2 C3 H1 . . 120.4
C3 C4 C5 . . 118.52(16)
C3 C4 H2 . . 120.7
C5 C4 H2 . . 120.7
C6 C5 C4 . . 118.55(15)
C6 C5 H3 . . 120.7
C4 C5 H3 . . 120.7
N1 C6 C5 . . 123.68(17)
N1 C6 H4 . . 118.2
C5 C6 H4 . . 118.2
C2 N1 C6 . . 117.72(15)

loop_
_geom_bond_atom_site_label_1
_geom_bond_atom_site_label_2
_geom_bond_site_symmetry_2
_geom_bond_distance
C1 C2 8_556 1.545(2)
C1 C2 2 1.545(2)
C1 C2 7_556 1.545(2)
C1 C2 . 1.545(2)
C2 N1 . 1.330(3)
C2 C3 . 1.402(3)
C3 C4 . 1.380(3)
C3 H1 . 0.9500
C4 C5 . 1.391(3)
C4 H2 . 0.9500
C5 C6 . 1.373(3)
C5 H3 . 0.9500
C6 N1 . 1.348(3)
C6 H4 . 0.9500

loop_
_geom_torsion_atom_site_label_1
_geom_torsion_atom_site_label_2
_geom_torsion_atom_site_label_3
_geom_torsion_atom_site_label_4
_geom_torsion_site_symmetry_1
_geom_torsion
C2 C1 C2 N1 8_556 -0.78(13)
C2 C1 C2 N1 2 -121.70(15)
C2 C1 C2 N1 7_556 117.39(18)
C2 C1 C2 C3 8_556 177.21(14)
C2 C1 C2 C3 2 56.30(12)
C2 C1 C2 C3 7_556 -64.62(12)
N1 C2 C3 C4 . -2.1(2)
C1 C2 C3 C4 . 179.97(14)
C2 C3 C4 C5 . 1.1(3)
C3 C4 C5 C6 . 0.7(3)
C4 C5 C6 N1 . -1.8(3)
C3 C2 N1 C6 . 1.2(2)
C1 C2 N1 C6 . 179.09(13)
C5 C6 N1 C2 . 0.8(3)
